data_4064488
loop_
_publ_author_name
'Hung-Low, Fernando'
'Bradley, Christopher A.'

_publ_section_title
;
 Indenyl Ligands as Supports for Reactive, Low-Valent Cobalt(I) Fragments
;
_journal_issue 10
_journal_name_full Organometallics
_journal_page_first 2636
_journal_paper_doi 10.1021/om200139x
_journal_volume 30
_journal_year 2011
_chemical_formula_sum 'C30 H46 Co2 Si4'
_chemical_formula_weight 636.89
_chemical_name_systematic
; 
 ? 
;
_space_group_IT_number 2
_symmetry_cell_setting triclinic
_symmetry_space_group_name_Hall '-P 1'
_symmetry_space_group_name_H-M 'P -1'
_atom_sites_solution_hydrogens geom
_atom_sites_solution_primary direct
_atom_sites_solution_secondary difmap
_audit_creation_method SHELXL-97
_cell_angle_alpha 91.494(2)
_cell_angle_beta 101.590(2)
_cell_angle_gamma 102.986(2)
_cell_formula_units_Z 1
_cell_length_a 7.2804(2)
_cell_length_b 10.4812(3)
_cell_length_c 10.8965(3)
_cell_measurement_reflns_used 568
_cell_measurement_temperature 150(2)
_cell_measurement_theta_max 25.75
_cell_measurement_theta_min 1.82
_cell_volume 791.49(4)
_computing_cell_refinement 'Bruker APEX 2'
_computing_data_collection 'Bruker APEX 2'
_computing_data_reduction 'Bruker SAINTPLUS'
_computing_molecular_graphics 'Bruker SHELXTL'
_computing_publication_material 'Bruker SHELXTL'
_computing_structure_refinement 'SHELXL-97 (Sheldrick, 1997)'
_computing_structure_solution 'SHELXS-97 (Sheldrick, 1990)'
_diffrn_ambient_temperature 150(2)
_diffrn_measured_fraction_theta_full 0.997
_diffrn_measured_fraction_theta_max 0.997
_diffrn_measurement_device_type 'CCD area detector'
_diffrn_measurement_method 'omega scans'
_diffrn_radiation_monochromator graphite
_diffrn_radiation_source 'fine-focus sealed tube'
_diffrn_radiation_type MoK\a
_diffrn_radiation_wavelength 0.71073
_diffrn_reflns_av_R_equivalents 0.0274
_diffrn_reflns_av_sigmaI/netI 0.0226
_diffrn_reflns_limit_h_max 8
_diffrn_reflns_limit_h_min -8
_diffrn_reflns_limit_k_max 12
_diffrn_reflns_limit_k_min -12
_diffrn_reflns_limit_l_max 13
_diffrn_reflns_limit_l_min -13
_diffrn_reflns_number 14095
_diffrn_reflns_theta_full 25.67
_diffrn_reflns_theta_max 25.67
_diffrn_reflns_theta_min 1.91
_exptl_absorpt_coefficient_mu 1.217
_exptl_absorpt_correction_T_max 0.9143
_exptl_absorpt_correction_T_min 0.7161
_exptl_absorpt_correction_type multi-scan
_exptl_absorpt_process_details SADABS
_exptl_crystal_colour Red
_exptl_crystal_density_diffrn 1.336
_exptl_crystal_density_method 'not measured'
_exptl_crystal_description Block
_exptl_crystal_F_000 336
_exptl_crystal_size_max 0.29
_exptl_crystal_size_mid 0.21
_exptl_crystal_size_min 0.08
_refine_diff_density_max 0.413
_refine_diff_density_min -0.189
_refine_diff_density_rms 0.054
_refine_ls_extinction_method none
_refine_ls_goodness_of_fit_ref 1.035
_refine_ls_hydrogen_treatment constr
_refine_ls_matrix_type full
_refine_ls_number_parameters 169
_refine_ls_number_reflns 2998
_refine_ls_number_restraints 0
_refine_ls_restrained_S_all 1.035
_refine_ls_R_factor_all 0.0319
_refine_ls_R_factor_gt 0.0253
_refine_ls_shift/su_max 0.001
_refine_ls_shift/su_mean 0.000
_refine_ls_structure_factor_coef Fsqd
_refine_ls_weighting_details 'calc w=1/[\s^2^(Fo^2^)+(0.0335P)^2^+0.3586P] where P=(Fo^2^+2Fc^2^)/3'
_refine_ls_weighting_scheme calc
_refine_ls_wR_factor_gt 0.0611
_refine_ls_wR_factor_ref 0.0647
_reflns_number_gt 2620
_reflns_number_total 2998
_reflns_threshold_expression >2sigma(I)
_cod_data_source_file om200139x_si_002.cif
_cod_data_source_block cb014
_cod_depositor_comments
;
The following automatic conversions were performed:

'_symmetry_cell_setting' value 'Triclinic' changed to 'triclinic'
according to /home/saulius/struct/CIF-dictionaries/cif_core.dic
dictionary named 'cif_core.dic' version 2.4.1 from 2010-06-29.

Automatic conversion script
Id: cif_fix_values 1715 2011-07-08 13:25:40Z adriana 
;
_cod_original_sg_symbol_H-M P-1
_cod_database_code 4064488

loop_
_symmetry_equiv_pos_as_xyz
'x, y, z'
'-x, -y, -z'

loop_
_atom_site_label
_atom_site_type_symbol
_atom_site_fract_x
_atom_site_fract_y
_atom_site_fract_z
_atom_site_U_iso_or_equiv
_atom_site_adp_type
_atom_site_occupancy
_atom_site_symmetry_multiplicity
_atom_site_calc_flag
_atom_site_refinement_flags
Co1 Co -0.01222(3) 0.62101(2) 0.03599(2) 0.01845(9) Uani 1 1 d .
Si1 Si 0.20726(7) 0.84257(5) -0.17914(5) 0.02223(13) Uani 1 1 d .
Si2 Si 0.31124(8) 0.71498(5) 0.34025(5) 0.02658(14) Uani 1 1 d .
C1 C 0.2148(2) 0.73348(17) -0.04712(17) 0.0202(4) Uani 1 1 d .
C2 C 0.2277(2) 0.77746(17) 0.08107(17) 0.0211(4) Uani 1 1 d .
H2 H 0.2153 0.8620 0.1062 0.025 Uiso 1 1 calc R
C3 C 0.2614(2) 0.67925(18) 0.16692(18) 0.0219(4) Uani 1 1 d .
C4 C 0.2697(2) 0.56870(18) 0.08948(18) 0.0207(4) Uani 1 1 d .
C5 C 0.2831(3) 0.43838(18) 0.1169(2) 0.0253(4) Uani 1 1 d .
H5 H 0.2907 0.4131 0.2006 0.030 Uiso 1 1 calc R
C6 C 0.2850(3) 0.34761(19) 0.0210(2) 0.0283(4) Uani 1 1 d .
H6 H 0.3058 0.2636 0.0412 0.034 Uiso 1 1 calc R
C7 C 0.2563(3) 0.37950(19) -0.1058(2) 0.0280(4) Uani 1 1 d .
H7 H 0.2585 0.3168 -0.1697 0.034 Uiso 1 1 calc R
C8 C 0.2246(3) 0.50277(18) -0.13799(19) 0.0240(4) Uani 1 1 d .
H8 H 0.1928 0.5201 -0.2238 0.029 Uiso 1 1 calc R
C9 C 0.2403(2) 0.60191(17) -0.04176(17) 0.0200(4) Uani 1 1 d .
C10 C -0.0164(3) 0.7962(2) -0.3041(2) 0.0381(5) Uani 1 1 d .
H10A H -0.0268 0.7089 -0.3432 0.057 Uiso 1 1 calc R
H10B H -0.0113 0.8604 -0.3679 0.057 Uiso 1 1 calc R
H10C H -0.1288 0.7949 -0.2671 0.057 Uiso 1 1 calc R
C11 C 0.4204(3) 0.8426(2) -0.2510(2) 0.0329(5) Uani 1 1 d .
H11A H 0.5395 0.8803 -0.1891 0.049 Uiso 1 1 calc R
H11B H 0.4140 0.8952 -0.3241 0.049 Uiso 1 1 calc R
H11C H 0.4192 0.7523 -0.2775 0.049 Uiso 1 1 calc R
C12 C 0.2261(3) 1.0124(2) -0.1136(2) 0.0357(5) Uani 1 1 d .
H12A H 0.1225 1.0117 -0.0683 0.053 Uiso 1 1 calc R
H12B H 0.2144 1.0705 -0.1824 0.053 Uiso 1 1 calc R
H12C H 0.3513 1.0442 -0.0558 0.053 Uiso 1 1 calc R
C13 C 0.1882(4) 0.8470(3) 0.3729(2) 0.0474(6) Uani 1 1 d .
H13A H 0.0483 0.8145 0.3446 0.071 Uiso 1 1 calc R
H13B H 0.2325 0.9238 0.3278 0.071 Uiso 1 1 calc R
H13C H 0.2194 0.8718 0.4633 0.071 Uiso 1 1 calc R
C14 C 0.5758(3) 0.7760(3) 0.4020(2) 0.0422(6) Uani 1 1 d .
H14A H 0.6001 0.8033 0.4916 0.063 Uiso 1 1 calc R
H14B H 0.6253 0.8510 0.3564 0.063 Uiso 1 1 calc R
H14C H 0.6410 0.7057 0.3904 0.063 Uiso 1 1 calc R
C15 C 0.2283(4) 0.5701(3) 0.4272(2) 0.0512(7) Uani 1 1 d .
H15A H 0.2964 0.5021 0.4130 0.077 Uiso 1 1 calc R
H15B H 0.0892 0.5354 0.3971 0.077 Uiso 1 1 calc R
H15C H 0.2556 0.5964 0.5172 0.077 Uiso 1 1 calc R

loop_
_atom_site_aniso_label
_atom_site_aniso_U_11
_atom_site_aniso_U_22
_atom_site_aniso_U_33
_atom_site_aniso_U_23
_atom_site_aniso_U_13
_atom_site_aniso_U_12
Co1 0.01411(13) 0.01824(13) 0.02208(15) 0.00032(10) 0.00437(10) 0.00158(9)
Si1 0.0218(3) 0.0220(3) 0.0216(3) 0.0033(2) 0.0048(2) 0.0021(2)
Si2 0.0240(3) 0.0318(3) 0.0197(3) 0.0015(2) 0.0035(2) -0.0011(2)
C1 0.0151(8) 0.0209(9) 0.0232(10) 0.0016(7) 0.0054(7) 0.0004(7)
C2 0.0182(9) 0.0191(9) 0.0232(10) -0.0006(7) 0.0042(7) -0.0009(7)
C3 0.0155(9) 0.0238(9) 0.0237(10) 0.0019(8) 0.0042(7) -0.0011(7)
C4 0.0107(8) 0.0232(9) 0.0264(10) 0.0031(8) 0.0042(7) 0.0000(7)
C5 0.0152(9) 0.0253(10) 0.0338(11) 0.0077(8) 0.0038(8) 0.0022(7)
C6 0.0160(9) 0.0223(10) 0.0459(13) 0.0054(9) 0.0046(8) 0.0046(7)
C7 0.0171(9) 0.0254(10) 0.0415(12) -0.0066(9) 0.0117(9) 0.0011(8)
C8 0.0168(9) 0.0265(10) 0.0276(10) -0.0006(8) 0.0070(8) 0.0012(7)
C9 0.0107(8) 0.0226(9) 0.0248(10) 0.0013(7) 0.0048(7) -0.0008(7)
C10 0.0320(12) 0.0407(12) 0.0339(13) 0.0114(10) -0.0020(9) -0.0002(9)
C11 0.0326(11) 0.0392(12) 0.0287(11) 0.0077(9) 0.0119(9) 0.0064(9)
C12 0.0473(13) 0.0263(10) 0.0359(13) 0.0069(9) 0.0130(10) 0.0096(9)
C13 0.0523(15) 0.0649(17) 0.0291(13) -0.0043(11) 0.0090(11) 0.0229(13)
C14 0.0312(12) 0.0586(15) 0.0285(12) -0.0027(11) 0.0001(9) -0.0005(10)
C15 0.0624(17) 0.0514(15) 0.0280(13) 0.0084(11) 0.0084(11) -0.0105(12)

loop_
_atom_type_symbol
_atom_type_description
_atom_type_scat_dispersion_real
_atom_type_scat_dispersion_imag
_atom_type_scat_source
C C 0.0033 0.0016 'International Tables Vol C Tables 4.2.6.8 and 6.1.1.4'
H H 0.0000 0.0000 'International Tables Vol C Tables 4.2.6.8 and 6.1.1.4'
Si Si 0.0817 0.0704 'International Tables Vol C Tables 4.2.6.8 and 6.1.1.4'
Co Co 0.3494 0.9721 'International Tables Vol C Tables 4.2.6.8 and 6.1.1.4'

loop_
_geom_angle_atom_site_label_1
_geom_angle_atom_site_label_2
_geom_angle_atom_site_label_3
_geom_angle
_geom_angle_site_symmetry_1
_geom_angle_site_symmetry_3
C6 Co1 C7 40.10(8) 2_565 2_565
C6 Co1 C2 120.88(7) 2_565 .
C7 Co1 C2 120.94(7) 2_565 .
C6 Co1 C3 146.46(8) 2_565 .
C7 Co1 C3 116.95(8) 2_565 .
C2 Co1 C3 39.68(7) . .
C6 Co1 C1 117.33(7) 2_565 .
C7 Co1 C1 146.77(8) 2_565 .
C2 Co1 C1 39.47(7) . .
C3 Co1 C1 67.07(7) . .
C6 Co1 C4 174.76(7) 2_565 .
C7 Co1 C4 140.16(8) 2_565 .
C2 Co1 C4 64.10(7) . .
C3 Co1 C4 38.34(7) . .
C1 Co1 C4 65.07(7) . .
C6 Co1 C9 140.37(8) 2_565 .
C7 Co1 C9 174.80(7) 2_565 .
C2 Co1 C9 63.94(7) . .
C3 Co1 C9 65.24(7) . .
C1 Co1 C9 38.09(7) . .
C4 Co1 C9 38.64(7) . .
C6 Co1 C5 37.38(8) 2_565 2_565
C7 Co1 C5 68.60(8) 2_565 2_565
C2 Co1 C5 137.31(7) . 2_565
C3 Co1 C5 174.33(7) . 2_565
C1 Co1 C5 107.74(7) . 2_565
C4 Co1 C5 138.12(7) . 2_565
C9 Co1 C5 109.34(7) . 2_565
C6 Co1 C8 68.61(7) 2_565 2_565
C7 Co1 C8 37.34(7) 2_565 2_565
C2 Co1 C8 137.34(7) . 2_565
C3 Co1 C8 107.39(7) . 2_565
C1 Co1 C8 173.93(7) . 2_565
C4 Co1 C8 109.13(7) . 2_565
C9 Co1 C8 138.10(7) . 2_565
C5 Co1 C8 77.69(7) 2_565 2_565
C6 Co1 Co1 113.05(6) 2_565 2_565
C7 Co1 Co1 112.95(5) 2_565 2_565
C2 Co1 Co1 122.27(5) . 2_565
C3 Co1 Co1 98.26(5) . 2_565
C1 Co1 Co1 98.20(5) . 2_565
C4 Co1 Co1 61.71(5) . 2_565
C9 Co1 Co1 61.85(5) . 2_565
C5 Co1 Co1 79.96(5) 2_565 2_565
C8 Co1 Co1 79.85(5) 2_565 2_565
C10 Si1 C1 114.62(9) . .
C10 Si1 C12 107.63(11) . .
C1 Si1 C12 108.13(9) . .
C10 Si1 C11 108.94(10) . .
C1 Si1 C11 108.51(9) . .
C12 Si1 C11 108.88(10) . .
C15 Si2 C3 113.86(10) . .
C15 Si2 C14 107.23(12) . .
C3 Si2 C14 109.83(9) . .
C15 Si2 C13 109.25(13) . .
C3 Si2 C13 107.87(10) . .
C14 Si2 C13 108.69(12) . .
C9 C1 C2 104.92(16) . .
C9 C1 Si1 130.57(14) . .
C2 C1 Si1 123.80(14) . .
C9 C1 Co1 72.66(9) . .
C2 C1 Co1 66.59(9) . .
Si1 C1 Co1 131.69(9) . .
C3 C2 C1 112.52(16) . .
C3 C2 Co1 73.13(10) . .
C1 C2 Co1 73.94(10) . .
C3 C2 H2 123.7 . .
C1 C2 H2 123.7 . .
Co1 C2 H2 120.7 . .
C4 C3 C2 104.94(16) . .
C4 C3 Si2 132.72(14) . .
C2 C3 Si2 121.90(14) . .
C4 C3 Co1 73.01(10) . .
C2 C3 Co1 67.18(10) . .
Si2 C3 Co1 129.02(9) . .
C5 C4 C3 132.09(18) . .
C5 C4 C9 118.89(17) . .
C3 C4 C9 108.74(16) . .
C5 C4 Co1 121.63(12) . .
C3 C4 Co1 68.64(10) . .
C9 C4 Co1 70.90(10) . .
C6 C5 C4 120.18(18) . .
C6 C5 Co1 63.40(11) . 2_565
C4 C5 Co1 84.05(11) . 2_565
C6 C5 H5 119.9 . .
C4 C5 H5 119.9 . .
Co1 C5 H5 123.6 2_565 .
C5 C6 C7 120.73(18) . .
C5 C6 Co1 79.23(12) . 2_565
C7 C6 Co1 70.21(11) . 2_565
C5 C6 H6 119.6 . .
C7 C6 H6 119.6 . .
Co1 C6 H6 122.1 2_565 .
C8 C7 C6 120.69(18) . .
C8 C7 Co1 79.37(11) . 2_565
C6 C7 Co1 69.69(11) . 2_565
C8 C7 H7 119.7 . .
C6 C7 H7 119.7 . .
Co1 C7 H7 122.5 2_565 .
C7 C8 C9 119.95(18) . .
C7 C8 Co1 63.29(10) . 2_565
C9 C8 Co1 83.97(10) . 2_565
C7 C8 H8 120.0 . .
C9 C8 H8 120.0 . .
Co1 C8 H8 123.7 2_565 .
C8 C9 C1 131.81(18) . .
C8 C9 C4 119.02(17) . .
C1 C9 C4 108.89(16) . .
C8 C9 Co1 121.44(12) . .
C1 C9 Co1 69.25(10) . .
C4 C9 Co1 70.47(9) . .
Si1 C10 H10A 109.5 . .
Si1 C10 H10B 109.5 . .
H10A C10 H10B 109.5 . .
Si1 C10 H10C 109.5 . .
H10A C10 H10C 109.5 . .
H10B C10 H10C 109.5 . .
Si1 C11 H11A 109.5 . .
Si1 C11 H11B 109.5 . .
H11A C11 H11B 109.5 . .
Si1 C11 H11C 109.5 . .
H11A C11 H11C 109.5 . .
H11B C11 H11C 109.5 . .
Si1 C12 H12A 109.5 . .
Si1 C12 H12B 109.5 . .
H12A C12 H12B 109.5 . .
Si1 C12 H12C 109.5 . .
H12A C12 H12C 109.5 . .
H12B C12 H12C 109.5 . .
Si2 C13 H13A 109.5 . .
Si2 C13 H13B 109.5 . .
H13A C13 H13B 109.5 . .
Si2 C13 H13C 109.5 . .
H13A C13 H13C 109.5 . .
H13B C13 H13C 109.5 . .
Si2 C14 H14A 109.5 . .
Si2 C14 H14B 109.5 . .
H14A C14 H14B 109.5 . .
Si2 C14 H14C 109.5 . .
H14A C14 H14C 109.5 . .
H14B C14 H14C 109.5 . .
Si2 C15 H15A 109.5 . .
Si2 C15 H15B 109.5 . .
H15A C15 H15B 109.5 . .
Si2 C15 H15C 109.5 . .
H15A C15 H15C 109.5 . .
H15B C15 H15C 109.5 . .

loop_
_geom_bond_atom_site_label_1
_geom_bond_atom_site_label_2
_geom_bond_distance
_geom_bond_site_symmetry_2
Co1 C6 2.0607(19) 2_565
Co1 C7 2.0674(18) 2_565
Co1 C2 2.0752(17) .
Co1 C3 2.1545(18) .
Co1 C1 2.1731(17) .
Co1 C4 2.2124(18) .
Co1 C9 2.2183(17) .
Co1 C5 2.2641(19) 2_565
Co1 C8 2.2748(18) 2_565
Co1 Co1 2.6901(5) 2_565
Si1 C10 1.860(2) .
Si1 C1 1.8606(19) .
Si1 C12 1.866(2) .
Si1 C11 1.874(2) .
Si2 C15 1.860(2) .
Si2 C3 1.8616(19) .
Si2 C14 1.864(2) .
Si2 C13 1.872(3) .
C1 C9 1.433(3) .
C1 C2 1.438(3) .
C2 C3 1.438(3) .
C2 H2 0.9500 .
C3 C4 1.435(3) .
C4 C5 1.426(3) .
C4 C9 1.466(3) .
C5 C6 1.399(3) .
C5 Co1 2.2641(19) 2_565
C5 H5 0.9500 .
C6 C7 1.415(3) .
C6 Co1 2.0607(19) 2_565
C6 H6 0.9500 .
C7 C8 1.404(3) .
C7 Co1 2.0674(18) 2_565
C7 H7 0.9500 .
C8 C9 1.426(3) .
C8 Co1 2.2748(18) 2_565
C8 H8 0.9500 .
C10 H10A 0.9800 .
C10 H10B 0.9800 .
C10 H10C 0.9800 .
C11 H11A 0.9800 .
C11 H11B 0.9800 .
C11 H11C 0.9800 .
C12 H12A 0.9800 .
C12 H12B 0.9800 .
C12 H12C 0.9800 .
C13 H13A 0.9800 .
C13 H13B 0.9800 .
C13 H13C 0.9800 .
C14 H14A 0.9800 .
C14 H14B 0.9800 .
C14 H14C 0.9800 .
C15 H15A 0.9800 .
C15 H15B 0.9800 .
C15 H15C 0.9800 .
